data_4071210
loop_
_publ_author_name
'Zirngast, Michaela'
'Marschner, Christoph'
'Baumgartner, Judith'

_publ_section_title
;
 Group 4 Metallocene Complexes of Tris(trimethylsilyl)silylacetylene and
 Related Alkynes
;
_journal_issue 11
_journal_name_full Organometallics
_journal_page_first 2570
_journal_paper_doi 10.1021/om800038h
_journal_volume 27
_journal_year 2008
_chemical_formula_sum 'C27 H42 Si4 Ti'
_chemical_formula_weight 526.87
_chemical_name_systematic
;
 ?
;
_space_group_IT_number 4
_symmetry_cell_setting monoclinic
_symmetry_space_group_name_Hall 'P 2yb'
_symmetry_space_group_name_H-M 'P 1 21 1'
_atom_sites_solution_hydrogens geom
_atom_sites_solution_primary direct
_atom_sites_solution_secondary difmap
_audit_creation_method SHELXL-97
_cell_angle_alpha 90.00
_cell_angle_beta 94.356(5)
_cell_angle_gamma 90.00
_cell_formula_units_Z 2
_cell_length_a 11.335(4)
_cell_length_b 10.597(3)
_cell_length_c 12.796(4)
_cell_measurement_reflns_used 1373
_cell_measurement_temperature 100(2)
_cell_measurement_theta_max 20
_cell_measurement_theta_min 2
_cell_volume 1532.6(8)
_computing_cell_refinement 'Bruker XSCANS'
_computing_data_collection 'Bruker XSCANS'
_computing_data_reduction 'Bruker SHELXTL'
_computing_molecular_graphics 'Bruker SHELXTL'
_computing_publication_material 'Bruker SHELXTL'
_computing_structure_refinement 'SHELXL-97 (Sheldrick, 1997)'
_computing_structure_solution 'SHELXS-97 (Sheldrick, 1990)'
_diffrn_ambient_temperature 100(2)
_diffrn_measured_fraction_theta_full 0.997
_diffrn_measured_fraction_theta_max 0.997
_diffrn_measurement_device_type 'SMART APEX'
_diffrn_measurement_method '\w scans'
_diffrn_radiation_monochromator graphite
_diffrn_radiation_source 'fine-focus sealed tube'
_diffrn_radiation_type MoK\a
_diffrn_radiation_wavelength 0.71073
_diffrn_reflns_av_R_equivalents 0.1034
_diffrn_reflns_av_sigmaI/netI 0.2043
_diffrn_reflns_limit_h_max 13
_diffrn_reflns_limit_h_min -13
_diffrn_reflns_limit_k_max 12
_diffrn_reflns_limit_k_min -12
_diffrn_reflns_limit_l_max 15
_diffrn_reflns_limit_l_min -15
_diffrn_reflns_number 10876
_diffrn_reflns_theta_full 25.00
_diffrn_reflns_theta_max 25.00
_diffrn_reflns_theta_min 1.80
_exptl_absorpt_coefficient_mu 0.448
_exptl_absorpt_correction_T_max 0.9236
_exptl_absorpt_correction_T_min 0.8588
_exptl_absorpt_correction_type multi-scan
_exptl_absorpt_process_details XPREP
_exptl_crystal_colour green
_exptl_crystal_density_diffrn 1.142
_exptl_crystal_density_method 'not measured'
_exptl_crystal_description needles
_exptl_crystal_F_000 564
_exptl_crystal_size_max 0.35
_exptl_crystal_size_mid 0.22
_exptl_crystal_size_min 0.18
_refine_diff_density_max 0.429
_refine_diff_density_min -0.492
_refine_diff_density_rms 0.068
_refine_ls_abs_structure_details 'Flack H D (1983), Acta Cryst. A39, 876-881'
_refine_ls_abs_structure_Flack 0.03(4)
_refine_ls_extinction_method none
_refine_ls_goodness_of_fit_ref 0.834
_refine_ls_hydrogen_treatment constr
_refine_ls_matrix_type full
_refine_ls_number_parameters 299
_refine_ls_number_reflns 5284
_refine_ls_number_restraints 1
_refine_ls_restrained_S_all 0.834
_refine_ls_R_factor_all 0.1190
_refine_ls_R_factor_gt 0.0681
_refine_ls_shift/su_max 0.002
_refine_ls_shift/su_mean 0.000
_refine_ls_structure_factor_coef Fsqd
_refine_ls_weighting_details 'calc w=1/[\s^2^(Fo^2^)+(0.0120P)^2^+0.0000P] where P=(Fo^2^+2Fc^2^)/3'
_refine_ls_weighting_scheme calc
_refine_ls_wR_factor_gt 0.0844
_refine_ls_wR_factor_ref 0.0952
_reflns_number_gt 3069
_reflns_number_total 5284
_reflns_threshold_expression >2sigma(I)
_cod_data_source_file om800038h-file001.cif
_cod_data_source_block 4_556j
_cod_original_sg_symbol_H-M P2(1)
_cod_database_code 4071210

loop_
_symmetry_equiv_pos_as_xyz
'x, y, z'
'-x, y+1/2, -z'

loop_
_atom_site_label
_atom_site_type_symbol
_atom_site_fract_x
_atom_site_fract_y
_atom_site_fract_z
_atom_site_U_iso_or_equiv
_atom_site_adp_type
_atom_site_occupancy
_atom_site_symmetry_multiplicity
_atom_site_calc_flag
_atom_site_refinement_flags
Ti1 Ti 0.94842(9) 0.34137(9) 0.21101(9) 0.0237(3) Uani 1 1 d .
Si1 Si 0.69369(15) 0.12323(15) 0.26197(14) 0.0232(5) Uani 1 1 d .
Si2 Si 0.70358(15) 0.18178(16) 0.43979(14) 0.0261(5) Uani 1 1 d .
Si3 Si 0.49542(15) 0.15145(16) 0.19557(14) 0.0286(5) Uani 1 1 d .
Si4 Si 0.74856(17) -0.09126(16) 0.25460(16) 0.0282(5) Uani 1 1 d .
C1 C 0.9943(7) 0.5557(6) 0.2653(6) 0.039(2) Uani 1 1 d .
H20 H 1.0693 0.5778 0.2938 0.047 Uiso 1 1 d R
C2 C 0.9570(7) 0.5590(6) 0.1609(6) 0.042(2) Uani 1 1 d .
H21 H 1.0032 0.5829 0.1072 0.050 Uiso 1 1 d R
C3 C 0.8380(7) 0.5203(5) 0.1484(6) 0.0362(19) Uani 1 1 d .
H22 H 0.7918 0.5138 0.0854 0.043 Uiso 1 1 d R
C4 C 0.9006(7) 0.5143(6) 0.3217(6) 0.0371(19) Uani 1 1 d .
H19 H 0.9022 0.5018 0.3937 0.044 Uiso 1 1 d R
C5 C 0.8032(7) 0.4939(6) 0.2480(6) 0.040(2) Uani 1 1 d .
H18 H 0.7282 0.4677 0.2636 0.048 Uiso 1 1 d R
C6 C 1.1342(6) 0.3015(7) 0.2992(6) 0.051(2) Uani 1 1 d .
H26 H 1.1550 0.3503 0.3582 0.061 Uiso 1 1 d R
C7 C 1.1521(5) 0.3304(7) 0.1973(7) 0.051(2) Uani 1 1 d .
H25 H 1.1914 0.4020 0.1762 0.061 Uiso 1 1 d R
C8 C 1.1042(6) 0.2382(8) 0.1304(6) 0.045(2) Uani 1 1 d .
H24 H 1.1020 0.2370 0.0576 0.054 Uiso 1 1 d R
C9 C 1.0610(5) 0.1482(6) 0.1945(6) 0.0368(19) Uani 1 1 d .
H23 H 1.0259 0.0729 0.1715 0.044 Uiso 1 1 d R
C10 C 1.0769(6) 0.1852(7) 0.2966(6) 0.042(2) Uani 1 1 d .
H27 H 1.0540 0.1407 0.3544 0.051 Uiso 1 1 d R
C11 C 0.8026(5) 0.2181(5) 0.1905(5) 0.0241(17) Uani 1 1 d .
C12 C 0.8330(5) 0.2570(5) 0.1002(5) 0.0199(15) Uani 1 1 d .
C13 C 0.7961(5) 0.2466(5) -0.0110(5) 0.0219(16) Uani 1 1 d .
C14 C 0.8448(5) 0.3267(6) -0.0825(5) 0.0255(15) Uani 1 1 d .
H6 H 0.9059 0.3833 -0.0585 0.031 Uiso 1 1 calc R
C15 C 0.8067(5) 0.3259(6) -0.1863(5) 0.0305(16) Uani 1 1 d .
H5 H 0.8407 0.3828 -0.2329 0.037 Uiso 1 1 calc R
C16 C 0.7193(6) 0.2433(6) -0.2246(5) 0.0357(19) Uani 1 1 d .
H4 H 0.6927 0.2429 -0.2969 0.043 Uiso 1 1 calc R
C17 C 0.6716(5) 0.1613(5) -0.1550(5) 0.0290(16) Uani 1 1 d .
H3 H 0.6117 0.1038 -0.1801 0.035 Uiso 1 1 calc R
C18 C 0.7087(5) 0.1612(5) -0.0510(5) 0.0245(15) Uani 1 1 d .
H2 H 0.6753 0.1029 -0.0051 0.029 Uiso 1 1 calc R
C19 C 0.6208(5) 0.3335(6) 0.4626(5) 0.0426(19) Uani 1 1 d .
H10A H 0.5392 0.3261 0.4319 0.064 Uiso 1 1 calc R
H10B H 0.6600 0.4039 0.4296 0.064 Uiso 1 1 calc R
H10C H 0.6204 0.3490 0.5380 0.064 Uiso 1 1 calc R
C20 C 0.8604(5) 0.2076(6) 0.4925(4) 0.0312(18) Uani 1 1 d .
H9A H 0.8617 0.2375 0.5650 0.047 Uiso 1 1 calc R
H9B H 0.8974 0.2708 0.4496 0.047 Uiso 1 1 calc R
H9C H 0.9042 0.1280 0.4903 0.047 Uiso 1 1 calc R
C21 C 0.6402(5) 0.0553(6) 0.5201(5) 0.0342(18) Uani 1 1 d .
H11A H 0.6721 -0.0267 0.5008 0.051 Uiso 1 1 calc R
H11B H 0.5538 0.0546 0.5071 0.051 Uiso 1 1 calc R
H11C H 0.6613 0.0715 0.5946 0.051 Uiso 1 1 calc R
C22 C 0.4456(6) 0.0579(7) 0.0789(5) 0.051(2) Uani 1 1 d .
H14A H 0.4696 -0.0303 0.0898 0.076 Uiso 1 1 calc R
H14B H 0.4814 0.0916 0.0175 0.076 Uiso 1 1 calc R
H14C H 0.3592 0.0626 0.0677 0.076 Uiso 1 1 calc R
C23 C 0.3953(5) 0.1065(6) 0.2988(5) 0.0352(19) Uani 1 1 d .
H12A H 0.3130 0.1222 0.2731 0.053 Uiso 1 1 calc R
H12B H 0.4147 0.1570 0.3620 0.053 Uiso 1 1 calc R
H12C H 0.4057 0.0168 0.3156 0.053 Uiso 1 1 calc R
C24 C 0.4767(5) 0.3224(6) 0.1604(5) 0.042(2) Uani 1 1 d .
H13A H 0.3987 0.3354 0.1234 0.063 Uiso 1 1 calc R
H13B H 0.5384 0.3477 0.1150 0.063 Uiso 1 1 calc R
H13C H 0.4831 0.3736 0.2244 0.063 Uiso 1 1 calc R
C25 C 0.8799(5) -0.1248(5) 0.3462(5) 0.042(2) Uani 1 1 d .
H17A H 0.8996 -0.2147 0.3430 0.063 Uiso 1 1 calc R
H17B H 0.8623 -0.1028 0.4178 0.063 Uiso 1 1 calc R
H17C H 0.9472 -0.0746 0.3262 0.063 Uiso 1 1 calc R
C26 C 0.7822(5) -0.1301(5) 0.1193(5) 0.043(2) Uani 1 1 d .
H16A H 0.8172 -0.2146 0.1179 0.064 Uiso 1 1 calc R
H16B H 0.8382 -0.0682 0.0949 0.064 Uiso 1 1 calc R
H16C H 0.7090 -0.1282 0.0733 0.064 Uiso 1 1 calc R
C27 C 0.6266(5) -0.1973(5) 0.2915(5) 0.0378(19) Uani 1 1 d .
H15A H 0.5588 -0.1893 0.2397 0.057 Uiso 1 1 calc R
H15B H 0.6026 -0.1733 0.3608 0.057 Uiso 1 1 calc R
H15C H 0.6544 -0.2849 0.2935 0.057 Uiso 1 1 calc R

loop_
_atom_site_aniso_label
_atom_site_aniso_U_11
_atom_site_aniso_U_22
_atom_site_aniso_U_33
_atom_site_aniso_U_23
_atom_site_aniso_U_13
_atom_site_aniso_U_12
Ti1 0.0228(7) 0.0148(6) 0.0341(8) -0.0023(6) 0.0068(6) -0.0003(6)
Si1 0.0209(11) 0.0171(10) 0.0319(12) 0.0005(9) 0.0043(9) 0.0011(9)
Si2 0.0257(11) 0.0218(11) 0.0312(12) -0.0010(9) 0.0045(9) -0.0001(9)
Si3 0.0223(11) 0.0291(12) 0.0347(13) 0.0038(10) 0.0030(9) 0.0020(9)
Si4 0.0292(11) 0.0186(10) 0.0380(14) -0.0008(10) 0.0107(10) 0.0023(9)
C1 0.039(5) 0.017(4) 0.060(6) -0.010(4) 0.000(5) -0.006(4)
C2 0.047(6) 0.016(4) 0.065(6) 0.005(4) 0.023(5) -0.002(4)
C3 0.048(6) 0.012(4) 0.048(5) -0.008(4) -0.005(4) 0.005(4)
C4 0.052(6) 0.019(4) 0.041(5) -0.005(4) 0.005(5) 0.006(4)
C5 0.032(5) 0.022(4) 0.069(6) -0.015(4) 0.025(5) 0.003(3)
C6 0.039(5) 0.056(6) 0.055(6) -0.030(5) -0.010(4) 0.013(4)
C7 0.023(4) 0.022(4) 0.111(7) 0.015(6) 0.025(5) 0.005(4)
C8 0.049(5) 0.057(6) 0.030(5) 0.007(4) 0.007(4) 0.031(5)
C9 0.032(4) 0.013(4) 0.065(6) -0.002(4) 0.003(4) 0.006(3)
C10 0.039(5) 0.045(5) 0.046(5) 0.030(5) 0.021(4) 0.021(4)
C11 0.017(4) 0.012(4) 0.043(5) -0.008(3) 0.000(3) 0.001(3)
C12 0.025(4) 0.019(4) 0.017(4) 0.002(3) 0.010(3) 0.001(3)
C13 0.013(4) 0.017(3) 0.036(5) 0.002(3) 0.007(3) 0.004(3)
C14 0.024(4) 0.029(4) 0.024(4) 0.008(4) 0.003(3) -0.002(3)
C15 0.032(4) 0.025(4) 0.036(5) 0.002(4) 0.012(3) -0.003(4)
C16 0.048(5) 0.030(4) 0.028(5) -0.008(4) 0.000(4) 0.005(4)
C17 0.034(4) 0.013(4) 0.038(4) 0.002(3) -0.009(3) -0.001(3)
C18 0.028(4) 0.012(4) 0.034(4) 0.008(3) 0.007(3) -0.004(3)
C19 0.044(5) 0.039(4) 0.045(5) -0.011(4) 0.005(4) 0.009(4)
C20 0.036(4) 0.036(4) 0.022(4) -0.007(3) -0.002(3) 0.004(3)
C21 0.034(5) 0.037(4) 0.031(5) 0.001(3) -0.002(3) -0.006(4)
C22 0.025(4) 0.081(6) 0.046(5) 0.011(4) 0.000(4) -0.010(4)
C23 0.016(4) 0.031(4) 0.056(5) -0.006(4) -0.009(3) 0.003(3)
C24 0.026(4) 0.037(5) 0.063(5) 0.018(4) 0.007(4) 0.015(4)
C25 0.043(5) 0.016(4) 0.069(6) 0.001(4) 0.013(4) 0.012(3)
C26 0.054(5) 0.015(4) 0.061(5) 0.000(4) 0.017(4) 0.005(3)
C27 0.045(5) 0.020(4) 0.049(5) -0.006(3) 0.007(4) -0.008(3)

loop_
_atom_type_symbol
_atom_type_description
_atom_type_scat_dispersion_real
_atom_type_scat_dispersion_imag
_atom_type_scat_source
C C 0.0033 0.0016 'International Tables Vol C Tables 4.2.6.8 and 6.1.1.4'
H H 0.0000 0.0000 'International Tables Vol C Tables 4.2.6.8 and 6.1.1.4'
Si Si 0.0817 0.0704 'International Tables Vol C Tables 4.2.6.8 and 6.1.1.4'
Ti Ti 0.2776 0.4457 'International Tables Vol C Tables 4.2.6.8 and 6.1.1.4'

loop_
_geom_angle_atom_site_label_1
_geom_angle_atom_site_label_2
_geom_angle_atom_site_label_3
_geom_angle
C12 Ti1 C11 36.3(2)
C12 Ti1 C7 120.5(3)
C11 Ti1 C7 137.0(3)
C12 Ti1 C6 138.7(2)
C11 Ti1 C6 127.9(3)
C7 Ti1 C6 34.0(2)
C12 Ti1 C3 79.8(2)
C11 Ti1 C3 93.7(2)
C7 Ti1 C3 120.9(3)
C6 Ti1 C3 137.3(3)
C12 Ti1 C8 87.5(3)
C11 Ti1 C8 105.2(3)
C7 Ti1 C8 34.1(2)
C6 Ti1 C8 57.2(2)
C3 Ti1 C8 127.6(3)
C12 Ti1 C5 91.1(2)
C11 Ti1 C5 84.2(2)
C7 Ti1 C5 138.8(3)
C6 Ti1 C5 129.4(3)
C3 Ti1 C5 34.0(2)
C8 Ti1 C5 161.1(3)
C12 Ti1 C2 105.7(3)
C11 Ti1 C2 127.6(3)
C7 Ti1 C2 88.1(3)
C6 Ti1 C2 104.4(3)
C3 Ti1 C2 34.3(2)
C8 Ti1 C2 106.2(3)
C5 Ti1 C2 56.2(2)
C12 Ti1 C4 125.3(2)
C11 Ti1 C4 109.7(3)
C7 Ti1 C4 110.5(3)
C6 Ti1 C4 95.0(3)
C3 Ti1 C4 56.9(2)
C8 Ti1 C4 144.5(3)
C5 Ti1 C4 34.4(2)
C2 Ti1 C4 55.9(3)
C12 Ti1 C10 110.2(3)
C11 Ti1 C10 94.1(3)
C7 Ti1 C10 55.4(2)
C6 Ti1 C10 34.0(2)
C3 Ti1 C10 169.9(3)
C8 Ti1 C10 55.9(2)
C5 Ti1 C10 141.1(3)
C2 Ti1 C10 138.2(3)
C4 Ti1 C10 114.3(3)
C12 Ti1 C1 135.8(2)
C11 Ti1 C1 140.1(2)
C7 Ti1 C1 82.9(3)
C6 Ti1 C1 82.3(3)
C3 Ti1 C1 56.2(2)
C8 Ti1 C1 113.9(3)
C5 Ti1 C1 56.1(2)
C2 Ti1 C1 33.0(2)
C4 Ti1 C1 33.7(2)
C10 Ti1 C1 113.9(3)
C12 Ti1 C9 83.4(2)
C11 Ti1 C9 83.0(2)
C7 Ti1 C9 54.7(2)
C6 Ti1 C9 55.5(2)
C3 Ti1 C9 155.4(3)
C8 Ti1 C9 33.2(2)
C5 Ti1 C9 164.8(2)
C2 Ti1 C9 139.0(2)
C4 Ti1 C9 146.8(3)
C10 Ti1 C9 32.7(2)
C1 Ti1 C9 135.5(2)
C11 Si1 Si2 110.1(2)
C11 Si1 Si4 108.07(19)
Si2 Si1 Si4 107.41(9)
C11 Si1 Si3 113.5(2)
Si2 Si1 Si3 106.79(9)
Si4 Si1 Si3 110.74(9)
C21 Si2 C20 107.6(3)
C21 Si2 C19 108.0(3)
C20 Si2 C19 106.8(3)
C21 Si2 Si1 110.6(2)
C20 Si2 Si1 111.1(2)
C19 Si2 Si1 112.6(2)
C22 Si3 C23 105.7(3)
C22 Si3 C24 107.6(3)
C23 Si3 C24 110.6(3)
C22 Si3 Si1 116.6(2)
C23 Si3 Si1 109.0(2)
C24 Si3 Si1 107.2(2)
C26 Si4 C25 109.6(3)
C26 Si4 C27 108.2(3)
C25 Si4 C27 107.3(3)
C26 Si4 Si1 109.0(2)
C25 Si4 Si1 111.1(2)
C27 Si4 Si1 111.5(2)
C2 C1 C4 108.8(7)
C2 C1 Ti1 72.6(4)
C4 C1 Ti1 72.5(4)
C1 C2 C3 108.9(7)
C1 C2 Ti1 74.4(4)
C3 C2 Ti1 72.1(4)
C5 C3 C2 106.9(7)
C5 C3 Ti1 73.1(4)
C2 C3 Ti1 73.6(4)
C1 C4 C5 106.8(7)
C1 C4 Ti1 73.8(4)
C5 C4 Ti1 72.0(4)
C3 C5 C4 108.6(7)
C3 C5 Ti1 72.9(4)
C4 C5 Ti1 73.7(4)
C7 C6 C10 106.1(7)
C7 C6 Ti1 72.2(4)
C10 C6 Ti1 75.4(4)
C6 C7 C8 110.6(7)
C6 C7 Ti1 73.8(4)
C8 C7 Ti1 74.8(4)
C9 C8 C7 105.2(7)
C9 C8 Ti1 75.5(4)
C7 C8 Ti1 71.1(4)
C10 C9 C8 110.2(7)
C10 C9 Ti1 72.9(4)
C8 C9 Ti1 71.3(4)
C9 C10 C6 107.8(6)
C9 C10 Ti1 74.4(4)
C6 C10 Ti1 70.6(4)
C12 C11 Si1 146.1(5)
C12 C11 Ti1 69.8(4)
Si1 C11 Ti1 143.9(4)
C11 C12 C13 140.4(6)
C11 C12 Ti1 73.9(4)
C13 C12 Ti1 145.7(4)
C14 C13 C18 117.1(6)
C14 C13 C12 119.8(6)
C18 C13 C12 123.0(6)
C15 C14 C13 121.6(6)
C14 C15 C16 120.9(6)
C15 C16 C17 118.2(6)
C18 C17 C16 121.5(6)
C17 C18 C13 120.6(6)

loop_
_geom_bond_atom_site_label_1
_geom_bond_atom_site_label_2
_geom_bond_distance
Ti1 C12 2.059(6)
Ti1 C11 2.107(6)
Ti1 C7 2.332(6)
Ti1 C6 2.351(7)
Ti1 C3 2.378(6)
Ti1 C8 2.378(7)
Ti1 C5 2.381(6)
Ti1 C2 2.398(6)
Ti1 C4 2.403(7)
Ti1 C10 2.412(6)
Ti1 C1 2.420(6)
Ti1 C9 2.430(6)
Si1 C11 1.882(6)
Si1 Si2 2.353(3)
Si1 Si4 2.360(2)
Si1 Si3 2.361(3)
Si2 C21 1.866(6)
Si2 C20 1.873(6)
Si2 C19 1.896(6)
Si3 C22 1.844(6)
Si3 C23 1.868(6)
Si3 C24 1.875(6)
Si4 C26 1.847(6)
Si4 C25 1.858(6)
Si4 C27 1.870(6)
C1 C2 1.371(9)
C1 C4 1.399(9)
C2 C3 1.408(9)
C3 C5 1.391(8)
C4 C5 1.413(9)
C6 C7 1.369(9)
C6 C10 1.393(9)
C7 C8 1.383(9)
C8 C9 1.373(8)
C9 C10 1.363(8)
C11 C12 1.297(7)
C12 C13 1.457(8)
C13 C14 1.393(7)
C13 C18 1.409(7)
C14 C15 1.365(7)
C15 C16 1.384(8)
C16 C17 1.384(7)
C17 C18 1.365(7)

loop_
_geom_torsion_atom_site_label_1
_geom_torsion_atom_site_label_2
_geom_torsion_atom_site_label_3
_geom_torsion_atom_site_label_4
_geom_torsion
C11 Si1 Si2 C21 -159.7(3)
Si4 Si1 Si2 C21 -42.3(2)
Si3 Si1 Si2 C21 76.6(2)
C11 Si1 Si2 C20 -40.4(3)
Si4 Si1 Si2 C20 77.1(2)
Si3 Si1 Si2 C20 -164.1(2)
C11 Si1 Si2 C19 79.4(3)
Si4 Si1 Si2 C19 -163.2(2)
Si3 Si1 Si2 C19 -44.3(2)
C11 Si1 Si3 C22 82.1(3)
Si2 Si1 Si3 C22 -156.3(3)
Si4 Si1 Si3 C22 -39.7(3)
C11 Si1 Si3 C23 -158.4(3)
Si2 Si1 Si3 C23 -36.8(2)
Si4 Si1 Si3 C23 79.8(2)
C11 Si1 Si3 C24 -38.6(3)
Si2 Si1 Si3 C24 83.0(2)
Si4 Si1 Si3 C24 -160.4(2)
C11 Si1 Si4 C26 -45.8(3)
Si2 Si1 Si4 C26 -164.6(2)
Si3 Si1 Si4 C26 79.2(2)
C11 Si1 Si4 C25 75.2(3)
Si2 Si1 Si4 C25 -43.6(2)
Si3 Si1 Si4 C25 -159.9(2)
C11 Si1 Si4 C27 -165.1(3)
Si2 Si1 Si4 C27 76.1(2)
Si3 Si1 Si4 C27 -40.2(2)
C12 Ti1 C1 C2 -29.7(6)
C11 Ti1 C1 C2 -84.7(6)
C7 Ti1 C1 C2 97.5(5)
C6 Ti1 C1 C2 131.8(5)
C3 Ti1 C1 C2 -37.4(4)
C8 Ti1 C1 C2 83.0(5)
C5 Ti1 C1 C2 -78.6(5)
C4 Ti1 C1 C2 -116.9(7)
C10 Ti1 C1 C2 144.6(4)
C9 Ti1 C1 C2 114.2(5)
C12 Ti1 C1 C4 87.2(6)
C11 Ti1 C1 C4 32.2(7)
C7 Ti1 C1 C4 -145.6(5)
C6 Ti1 C1 C4 -111.3(5)
C3 Ti1 C1 C4 79.5(5)
C8 Ti1 C1 C4 -160.1(4)
C5 Ti1 C1 C4 38.3(4)
C2 Ti1 C1 C4 116.9(7)
C10 Ti1 C1 C4 -98.4(5)
C9 Ti1 C1 C4 -128.8(5)
C4 C1 C2 C3 0.4(8)
Ti1 C1 C2 C3 64.3(5)
C4 C1 C2 Ti1 -63.9(5)
C12 Ti1 C2 C1 159.0(5)
C11 Ti1 C2 C1 126.2(5)
C7 Ti1 C2 C1 -79.8(5)
C6 Ti1 C2 C1 -49.7(5)
C3 Ti1 C2 C1 116.4(7)
C8 Ti1 C2 C1 -109.1(5)
C5 Ti1 C2 C1 78.4(5)
C4 Ti1 C2 C1 36.7(4)
C10 Ti1 C2 C1 -52.6(6)
C9 Ti1 C2 C1 -103.0(5)
C12 Ti1 C2 C3 42.6(5)
C11 Ti1 C2 C3 9.8(6)
C7 Ti1 C2 C3 163.8(5)
C6 Ti1 C2 C3 -166.1(5)
C8 Ti1 C2 C3 134.5(5)
C5 Ti1 C2 C3 -38.0(4)
C4 Ti1 C2 C3 -79.7(5)
C10 Ti1 C2 C3 -169.0(4)
C1 Ti1 C2 C3 -116.4(7)
C9 Ti1 C2 C3 140.6(4)
C1 C2 C3 C5 0.3(8)
Ti1 C2 C3 C5 66.1(4)
C1 C2 C3 Ti1 -65.8(5)
C12 Ti1 C3 C5 107.5(5)
C11 Ti1 C3 C5 73.8(4)
C7 Ti1 C3 C5 -132.9(5)
C6 Ti1 C3 C5 -93.8(6)
C8 Ti1 C3 C5 -173.7(4)
C2 Ti1 C3 C5 -113.9(6)
C4 Ti1 C3 C5 -37.3(4)
C10 Ti1 C3 C5 -67.3(16)
C1 Ti1 C3 C5 -77.9(4)
C9 Ti1 C3 C5 155.2(5)
C12 Ti1 C3 C2 -138.6(5)
C11 Ti1 C3 C2 -172.2(5)
C7 Ti1 C3 C2 -19.0(6)
C6 Ti1 C3 C2 20.1(7)
C8 Ti1 C3 C2 -59.8(6)
C5 Ti1 C3 C2 113.9(6)
C4 Ti1 C3 C2 76.6(5)
C10 Ti1 C3 C2 46.7(17)
C1 Ti1 C3 C2 36.0(4)
C9 Ti1 C3 C2 -90.9(7)
C2 C1 C4 C5 -0.9(8)
Ti1 C1 C4 C5 -64.9(4)
C2 C1 C4 Ti1 64.0(5)
C12 Ti1 C4 C1 -121.4(5)
C11 Ti1 C4 C1 -158.7(4)
C7 Ti1 C4 C1 36.8(5)
C6 Ti1 C4 C1 68.0(5)
C3 Ti1 C4 C1 -77.4(5)
C8 Ti1 C4 C1 32.4(7)
C5 Ti1 C4 C1 -114.3(6)
C2 Ti1 C4 C1 -36.0(4)
C10 Ti1 C4 C1 97.1(5)
C9 Ti1 C4 C1 93.1(6)
C12 Ti1 C4 C5 -7.2(6)
C11 Ti1 C4 C5 -44.4(5)
C7 Ti1 C4 C5 151.1(5)
C6 Ti1 C4 C5 -177.7(5)
C3 Ti1 C4 C5 36.9(4)
C8 Ti1 C4 C5 146.7(5)
C2 Ti1 C4 C5 78.3(4)
C10 Ti1 C4 C5 -148.6(4)
C1 Ti1 C4 C5 114.3(6)
C9 Ti1 C4 C5 -152.6(4)
C2 C3 C5 C4 -0.9(7)
Ti1 C3 C5 C4 65.6(5)
C2 C3 C5 Ti1 -66.4(4)
C1 C4 C5 C3 1.1(7)
Ti1 C4 C5 C3 -65.0(4)
C1 C4 C5 Ti1 66.1(5)
C12 Ti1 C5 C3 -69.9(4)
C11 Ti1 C5 C3 -105.5(5)
C7 Ti1 C5 C3 72.6(6)
C6 Ti1 C5 C3 118.9(5)
C8 Ti1 C5 C3 15.5(11)
C2 Ti1 C5 C3 38.3(4)
C4 Ti1 C5 C3 115.9(6)
C10 Ti1 C5 C3 165.1(5)
C1 Ti1 C5 C3 78.4(4)
C9 Ti1 C5 C3 -138.2(9)
C12 Ti1 C5 C4 174.2(5)
C11 Ti1 C5 C4 138.5(5)
C7 Ti1 C5 C4 -43.4(7)
C6 Ti1 C5 C4 2.9(6)
C3 Ti1 C5 C4 -115.9(6)
C8 Ti1 C5 C4 -100.5(9)
C2 Ti1 C5 C4 -77.6(5)
C10 Ti1 C5 C4 49.2(6)
C1 Ti1 C5 C4 -37.6(4)
C9 Ti1 C5 C4 105.9(10)
C12 Ti1 C6 C7 71.8(7)
C11 Ti1 C6 C7 120.3(5)
C3 Ti1 C6 C7 -75.4(6)
C8 Ti1 C6 C7 36.4(4)
C5 Ti1 C6 C7 -121.6(5)
C2 Ti1 C6 C7 -63.9(5)
C4 Ti1 C6 C7 -119.9(5)
C10 Ti1 C6 C7 112.6(6)
C1 Ti1 C6 C7 -88.7(5)
C9 Ti1 C6 C7 76.4(5)
C12 Ti1 C6 C10 -40.9(7)
C11 Ti1 C6 C10 7.6(6)
C7 Ti1 C6 C10 -112.6(6)
C3 Ti1 C6 C10 172.0(4)
C8 Ti1 C6 C10 -76.3(4)
C5 Ti1 C6 C10 125.8(4)
C2 Ti1 C6 C10 -176.5(5)
C4 Ti1 C6 C10 127.4(5)
C1 Ti1 C6 C10 158.7(5)
C9 Ti1 C6 C10 -36.2(4)
C10 C6 C7 C8 2.1(8)
Ti1 C6 C7 C8 -66.3(5)
C10 C6 C7 Ti1 68.4(5)
C12 Ti1 C7 C6 -133.4(5)
C11 Ti1 C7 C6 -91.1(6)
C3 Ti1 C7 C6 130.1(5)
C8 Ti1 C7 C6 -117.3(7)
C5 Ti1 C7 C6 91.6(6)
C2 Ti1 C7 C6 119.5(5)
C4 Ti1 C7 C6 67.2(5)
C10 Ti1 C7 C6 -38.8(4)
C1 Ti1 C7 C6 86.8(5)
C9 Ti1 C7 C6 -78.9(5)
C12 Ti1 C7 C8 -16.0(6)
C11 Ti1 C7 C8 26.2(7)
C6 Ti1 C7 C8 117.3(7)
C3 Ti1 C7 C8 -112.6(5)
C5 Ti1 C7 C8 -151.0(5)
C2 Ti1 C7 C8 -123.1(5)
C4 Ti1 C7 C8 -175.5(4)
C10 Ti1 C7 C8 78.6(5)
C1 Ti1 C7 C8 -155.9(5)
C9 Ti1 C7 C8 38.4(4)
C6 C7 C8 C9 -2.8(8)
Ti1 C7 C8 C9 -68.5(5)
C6 C7 C8 Ti1 65.7(5)
C12 Ti1 C8 C9 -81.8(5)
C11 Ti1 C8 C9 -49.8(5)
C7 Ti1 C8 C9 112.0(6)
C6 Ti1 C8 C9 75.8(5)
C3 Ti1 C8 C9 -156.9(4)
C5 Ti1 C8 C9 -167.7(7)
C2 Ti1 C8 C9 172.6(5)
C4 Ti1 C8 C9 119.3(6)
C10 Ti1 C8 C9 34.8(4)
C1 Ti1 C8 C9 138.3(5)
C12 Ti1 C8 C7 166.2(5)
C11 Ti1 C8 C7 -161.8(5)
C6 Ti1 C8 C7 -36.2(4)
C3 Ti1 C8 C7 91.1(5)
C5 Ti1 C8 C7 80.3(9)
C2 Ti1 C8 C7 60.6(5)
C4 Ti1 C8 C7 7.3(7)
C10 Ti1 C8 C7 -77.2(5)
C1 Ti1 C8 C7 26.3(5)
C9 Ti1 C8 C7 -112.0(6)
C7 C8 C9 C10 2.4(8)
Ti1 C8 C9 C10 -63.0(5)
C7 C8 C9 Ti1 65.4(4)
C12 Ti1 C9 C10 -145.4(5)
C11 Ti1 C9 C10 -108.9(5)
C7 Ti1 C9 C10 79.4(5)
C6 Ti1 C9 C10 37.7(4)
C3 Ti1 C9 C10 167.4(6)
C8 Ti1 C9 C10 119.0(7)
C5 Ti1 C9 C10 -76.2(11)
C2 Ti1 C9 C10 108.2(6)
C4 Ti1 C9 C10 6.8(7)
C1 Ti1 C9 C10 59.0(6)
C12 Ti1 C9 C8 95.5(5)
C11 Ti1 C9 C8 132.0(5)
C7 Ti1 C9 C8 -39.6(4)
C6 Ti1 C9 C8 -81.4(5)
C3 Ti1 C9 C8 48.4(8)
C5 Ti1 C9 C8 164.8(9)
C2 Ti1 C9 C8 -10.8(7)
C4 Ti1 C9 C8 -112.3(6)
C10 Ti1 C9 C8 -119.0(7)
C1 Ti1 C9 C8 -60.1(6)
C8 C9 C10 C6 -1.2(8)
Ti1 C9 C10 C6 -63.2(5)
C8 C9 C10 Ti1 62.0(5)
C7 C6 C10 C9 -0.6(8)
Ti1 C6 C10 C9 65.6(5)
C7 C6 C10 Ti1 -66.2(5)
C12 Ti1 C10 C9 36.9(5)
C11 Ti1 C10 C9 70.3(5)
C7 Ti1 C10 C9 -76.9(4)
C6 Ti1 C10 C9 -115.7(6)
C3 Ti1 C10 C9 -148.6(14)
C8 Ti1 C10 C9 -35.3(4)
C5 Ti1 C10 C9 156.1(4)
C2 Ti1 C10 C9 -110.6(6)
C4 Ti1 C10 C9 -176.0(4)
C1 Ti1 C10 C9 -138.9(5)
C12 Ti1 C10 C6 152.6(5)
C11 Ti1 C10 C6 -174.0(5)
C7 Ti1 C10 C6 38.8(4)
C3 Ti1 C10 C6 -32.9(16)
C8 Ti1 C10 C6 80.4(4)
C5 Ti1 C10 C6 -88.2(5)
C2 Ti1 C10 C6 5.1(7)
C4 Ti1 C10 C6 -60.2(5)
C1 Ti1 C10 C6 -23.2(5)
C9 Ti1 C10 C6 115.7(6)
Si2 Si1 C11 C12 -161.2(8)
Si4 Si1 C11 C12 81.8(9)
Si3 Si1 C11 C12 -41.5(9)
Si2 Si1 C11 Ti1 12.1(6)
Si4 Si1 C11 Ti1 -105.0(5)
Si3 Si1 C11 Ti1 131.7(5)
C7 Ti1 C11 C12 -78.3(5)
C6 Ti1 C11 C12 -123.4(4)
C3 Ti1 C11 C12 67.2(4)
C8 Ti1 C11 C12 -63.4(4)
C5 Ti1 C11 C12 99.9(4)
C2 Ti1 C11 C12 61.7(5)
C4 Ti1 C11 C12 123.3(4)
C10 Ti1 C11 C12 -119.1(4)
C1 Ti1 C11 C12 105.0(5)
C9 Ti1 C11 C12 -88.3(4)
C12 Ti1 C11 Si1 -176.0(8)
C7 Ti1 C11 Si1 105.7(6)
C6 Ti1 C11 Si1 60.7(6)
C3 Ti1 C11 Si1 -108.8(5)
C8 Ti1 C11 Si1 120.6(5)
C5 Ti1 C11 Si1 -76.1(6)
C2 Ti1 C11 Si1 -114.3(5)
C4 Ti1 C11 Si1 -52.7(6)
C10 Ti1 C11 Si1 64.9(6)
C1 Ti1 C11 Si1 -71.0(7)
C9 Ti1 C11 Si1 95.7(5)
Si1 C11 C12 C13 -1.2(15)
Ti1 C11 C12 C13 -176.9(8)
Si1 C11 C12 Ti1 175.8(8)
C7 Ti1 C12 C11 129.2(4)
C6 Ti1 C12 C11 91.1(5)
C3 Ti1 C12 C11 -110.8(4)
C8 Ti1 C12 C11 120.3(4)
C5 Ti1 C12 C11 -78.6(4)
C2 Ti1 C12 C11 -133.6(4)
C4 Ti1 C12 C11 -74.5(4)
C10 Ti1 C12 C11 68.2(4)
C1 Ti1 C12 C11 -117.3(4)
C9 Ti1 C12 C11 87.3(4)
C11 Ti1 C12 C13 176.5(10)
C7 Ti1 C12 C13 -54.3(8)
C6 Ti1 C12 C13 -92.3(8)
C3 Ti1 C12 C13 65.7(7)
C8 Ti1 C12 C13 -63.2(7)
C5 Ti1 C12 C13 98.0(7)
C2 Ti1 C12 C13 42.9(8)
C4 Ti1 C12 C13 102.0(7)
C10 Ti1 C12 C13 -115.3(7)
C1 Ti1 C12 C13 59.2(8)
C9 Ti1 C12 C13 -96.2(7)
C11 C12 C13 C14 167.8(8)
Ti1 C12 C13 C14 -7.0(10)
C11 C12 C13 C18 -9.8(11)
Ti1 C12 C13 C18 175.4(5)
C18 C13 C14 C15 2.3(9)
C12 C13 C14 C15 -175.5(6)
C13 C14 C15 C16 -1.2(9)
C14 C15 C16 C17 -0.2(9)
C15 C16 C17 C18 0.2(9)
C16 C17 C18 C13 1.0(9)
C14 C13 C18 C17 -2.2(8)
C12 C13 C18 C17 175.5(5)
